data_2000223
loop_
_publ_author_name
'Cs\"oregh, I.'
'Ertan, A.'
'Moberg, C.'
'W\"arnmark, K.'

_publ_section_title
;
 Structures of novel macrocyclic dipyridylmethaneamides
;
_journal_issue 10
_journal_name_full 'Acta Crystallographica Section C'
_journal_page_first 2171
_journal_page_last 2176
_journal_paper_doi 10.1107/S0108270191004596
_journal_volume 47
_journal_year 1991
_chemical_formula_sum 'C22 H26 N4 O3'
_chemical_formula_weight 394.47
_space_group_IT_number 2
_space_group_name_Hall '-P 1'
_space_group_name_H-M_alt 'P -1'
_symmetry_cell_setting triclinic
_symmetry_space_group_name_Hall '-P 1'
_symmetry_space_group_name_H-M 'P -1'
_cell_angle_alpha 115.9060(10)
_cell_angle_beta 101.773(5)
_cell_angle_gamma 98.575(4)
_cell_formula_units_Z 6
_cell_length_a 10.3360(10)
_cell_length_b 18.478(2)
_cell_length_c 19.048(2)
_cell_volume 3084.1(6)
_diffrn_radiation_type Cu
_diffrn_radiation_wavelength 1.54184
_exptl_absorpt_coefficient_mu 0.662
_exptl_crystal_density_diffrn 1.2719(3)
_exptl_crystal_F_000 1260
_cod_data_source_file ab0201.cif
_cod_data_source_block ab0201b
_cod_original_cell_volume 3089.9(6)
_cod_database_code 2000223

loop_
_space_group_symop_id
_space_group_symop_operation_xyz
1 x,y,z
2 -x,-y,-z

loop_
_atom_site_label
_atom_site_fract_x
_atom_site_fract_y
_atom_site_fract_z
_atom_site_U_iso_or_equiv
C(1A) -.1189(7) .1398(4) .2714(4) .066(4)
N(2A) -.0663(6) .1502(4) .3520(3) .083(3)
C(3A) -.0916(6) .1983(4) .4222(4) .060(3)
O(3A) -.1690(5) .2412(3) .4294(3) .060(3)
C(4A) .0022(6) .1943(4) .4928(4) .053(3)
C(5A) .0359(7) .2563(4) .5727(4) .069(4)
C(6A) .1397(8) .2548(4) .6289(4) .082(4)
C(7A) .2091(6) .1923(4) .6063(4) .068(4)
C(8A) .1634(6) .1300(3) .5245(4) .053(3)
C(9A) .2346(5) .0611(3) .4889(3) .051(3)
C(10A) .3231(6) .0881(3) .4440(3) .050(3)
C(11A) .4638(6) .1004(4) .4644(4) .061(3)
C(12A) .5340(6) .1322(4) .4234(4) .068(4)
C(13A) .4636(6) .1491(4) .3669(4) .062(4)
C(14A) .3229(6) .1326(3) .3485(3) .052(3)
C(15A) .2378(6) .1592(4) .2951(3) .057(3)
O(15A) .2867(4) .2197(3) .2882(3) .078(3)
N(16A) .1051(5) .1147(3) .2593(3) .061(3)
C(17A) -.0005(6) .1539(4) .2387(4) .067(3)
C(18A) -.0464(6) .1268(4) .1468(4) .073(4)
C(19A) -.1322(6) .0352(4) .0987(4) .072(4)
C(20A) -.2582(6) .0254(4) .1254(4) .075(4)
C(21A) -.2216(6) .0523(4) .2147(4) .067(4)
N(22A) .0615(5) .1315(3) .4701(3) .049(3)
N(23A) .2535(5) .1002(3) .3849(3) .050(2)
O(24A) .3294(4) .0578(3) .5528(2) .065(2)
C(25A) .2704(7) .0254(4) .5978(4) .075(4)
C(26A) .1300(5) -.0238(3) .4280(3) .052(3)
C(27A) .1943(6) -.0950(4) .3916(4) .067(3)
C(1B) .3386(6) .2739(4) .1151(4) .063(3)
N(2B) .2339(5) .2775(3) .1568(3) .054(3)
C(3B) .1237(6) .3037(3) .1386(4) .053(3)
O(3B) .0754(4) .2980(3) .0709(3) .075(3)
C(4B) .0676(5) .3488(3) .2072(3) .045(3)
C(5B) -.0650(6) .3567(4) .1923(4) .060(3)
C(6B) -.1015(6) .4095(4) .2592(4) .068(4)
C(7B) -.0071(6) .4526(4) .3356(4) .057(3)
C(8B) .1223(5) .4408(3) .3448(3) .047(3)
C(9B) .2391(5) .4904(3) .4255(3) .050(3)
C(10B) .3476(5) .5438(3) .4126(3) .048(3)
C(11B) .3701(6) .6296(4) .4409(4) .066(3)
C(12B) .4662(7) .6680(4) .4186(4) .079(4)
C(13B) .5318(6) .6215(4) .3660(4) .071(4)
C(14B) .5015(5) .5381(3) .3380(3) .052(3)
C(15B) .5495(6) .4785(4) .2720(4) .059(3)
O(15B) .6432(5) .4983(3) .2496(3) .088(3)
N(16B) .4718(6) .4018(3) .2400(3) .092(3)
C(17B) .4798(7) .3223(4) .1774(4) .072(4)
C(18B) .5361(6) .2760(4) .2198(4) .076(4)
C(19B) .5328(8) .1874(5) .1592(4) .093(5)
C(20B) .3881(8) .1391(4) .1004(4) .085(4)
C(21B) .3353(7) .1839(4) .0557(4) .073(4)
N(22B) .1571(4) .3874(3) .2814(3) .048(2)
N(23B) .4151(4) .5000(3) .3637(3) .050(2)
O(24B) .1795(4) .5433(3) .4832(2) .070(2)
C(25B) .2655(7) .5870(5) .5678(4) .086(4)
C(26B) .2945(6) .4292(4) .4503(3) .058(3)
C(27B) .1882(7) .3741(4) .4641(4) .082(4)
C(1C) -.2536(6) .1305(4) -.1804(4) .076(4)
N(2C) -.2174(5) .2219(4) -.1582(3) .076(3)
C(3C) -.2698(7) .2545(4) -.2060(4) .072(4)
O(3C) -.3819(5) .2234(3) -.2592(3) .092(3)
C(4C) -.1683(7) .3297(4) -.1936(4) .070(4)
C(5C) -.1906(8) .3584(5) -.2500(5) .096(5)
C(6C) -.0810(10) .4145(5) -.2469(5) .114(6)
C(7C) .0447(9) .4403(4) -.1874(5) .096(5)
C(8C) .0547(7) .4112(4) -.1299(4) .066(4)
C(9C) .1898(6) .4290(4) -.0671(4) .068(4)
C(10C) .2332(6) .3472(4) -.1026(4) .060(3)
C(11C) .3408(6) .3370(5) -.1354(4) .081(4)
C(12C) .3603(7) .2586(5) -.1744(4) .083(5)
C(13C) .2688(6) .1911(4) -.1830(4) .074(4)
C(14C) .1634(6) .2062(4) -.1479(3) .056(3)
C(15C) .0490(6) .1366(4) -.1629(4) .056(3)
O(15C) .0177(4) .0671(3) -.2241(3) .071(2)
N(16C) -.0189(5) .1580(3) -.1078(3) .067(3)
C(17C) -.1594(7) .1142(4) -.1236(4) .080(4)
C(18C) -.1866(8) .1452(5) -.0392(4) .105(5)
C(19C) -.3320(8) .1110(6) -.0485(5) .113(5)
C(20C) -.4256(9) .1349(5) -.1030(6) .120(6)
C(21C) -.4044(7) .0961(5) -.1888(5) .104(5)
N(22C) -.0519(5) .3588(3) -.1331(3) .062(3)
N(23C) .1489(5) .2826(3) -.1070(3) .055(3)
O(24C) .2932(5) .4895(3) -.0664(3) .094(3)
C(25C) .2856(9) .5747(5) -.0262(6) .122(6)
C(26C) .1734(6) .4511(4) .0171(4) .072(4)
C(27C) .3089(7) .4701(4) .0801(4) .093(4)
H(1A) -.1740 .1856 .2738 ?
H(2A) .0089 .1170 .3559 ?
H(5A) -.0171 .3045 .5903 ?
H(6A) .1679 .3023 .6922 ?
H(7A) .2945 .1929 .6502 ?
H(11A) .5178 .0864 .5097 ?
H(12A) .6438 .1429 .4369 ?
H(13A) .5169 .1754 .3367 ?
H(16A) .0740 .0614 .2562 ?
H(17A) .0447 .2206 .2687 ?
H(181) .0424 .1331 .1263 ?
H(182) -.1073 .1660 .1366 ?
H(191) -.0717 .0041 .1088 ?
H(192) -.1637 .0168 .0343 ?
H(201) -.3164 -.0395 .0914 ?
H(202) -.3199 .0631 .1129 ?
H(211) -.3147 .0532 .2319 ?
H(212) -.1777 .0067 .2244 ?
H(251) .3516 .0398 .6514 ?
H(252) .2227 -.0411 .5642 ?
H(253) .1950 .0581 .6163 ?
H(261) .0703 -.0176 .3784 ?
H(262) .0634 -.0393 .4592 ?
H(271) .1163 -.1485 .3414 ?
H(272) .2388 -.1115 .4371 ?
H(273) .2731 -.0756 .3691 ?
H(1B) .3146 .3026 .0771 ?
H(2B) .2654 .2905 .2198 ?
H(5B) -.1367 .3231 .1314 ?
H(6B) -.2044 .4164 .2508 ?
H(7B) -.0343 .4950 .3873 ?
H(11B) .3137 .6647 .4791 ?
H(12B) .4909 .7350 .4431 ?
H(13B) .6056 .6514 .3475 ?
H(16B) .3968 .3837 .2609 ?
H(17B) .5481 .3315 .1442 ?
H(183) .4758 .2728 .2590 ?
H(184) .6410 .3100 .2565 ?
H(193) .6029 .1903 .1250 ?
H(194) .5634 .1551 .1926 ?
H(203) .3201 .1322 .1346 ?
H(204) .3903 .0781 .0562 ?
H(213) .3980 .1860 .0174 ?
H(214) .2311 .1495 .0180 ?
H(254) .2185 .6370 .5937 ?
H(255) .3660 .6125 .5673 ?
H(256) .2747 .5557 .6042 ?
H(263) .3789 .4647 .5062 ?
H(264) .3306 .3889 .4019 ?
H(274) .2377 .3328 .4788 ?
H(275) .0988 .3374 .4112 ?
H(276) .1576 .4139 .5155 ?
H(1C) -.2416 .0954 -.2402 ?
H(2C) -.1432 .2649 -.0994 ?
H(5C) -.2898 .3384 -.2943 ?
H(6C) -.0918 .4377 -.2903 ?
H(7C) .1326 .4816 -.1855 ?
H(11C) .4099 .3902 -.1302 ?
H(12C) .4459 .2498 -.1985 ?
H(13C) .2785 .1285 -.2154 ?
H(16C) .0260 .2211 -.0536 ?
H(17C) -.1743 .0474 -.1519 ?
H(185) .1629 .2125 -.0091 ?
H(186) .1217 .1261 -.0023 ?
H(195) .3553 .0438 -.0755 ?
H(196) -.3474 .1369 .0112 ?
H(205) -.4025 .2020 -.0767 ?
H(206) -.5310 .1100 -.1093 ?
H(215) -.4296 .0289 -.2150 ?
H(216) -.4694 .1126 -.2282 ?
H(257) .3511 .5958 -.0548 ?
H(258) .3314 .6086 .0394 ?
H(259) .1868 .5855 -.0419 ?
H(265) .1017 .3986 .0116 ?
H(266) .1338 .5052 .0380 ?
H(277) .3048 .4808 .1408 ?
H(278) .3733 .5253 .0866 ?
H(279) .3507 .4178 .0541 ?

loop_
_geom_bond_atom_site_label_1
_geom_bond_atom_site_label_2
_geom_bond_distance
C(1A) N(2A) 1.437(9)
C(1A) C(17A) 1.522(10)
C(1A) C(21A) 1.550(7)
N(2A) C(3A) 1.348(8)
C(3A) O(3A) 1.196(9)
C(3A) C(4A) 1.526(9)
C(4A) C(5A) 1.375(7)
C(4A) N(22A) 1.340(8)
C(5A) C(6A) 1.367(11)
C(6A) C(7A) 1.405(10)
C(7A) C(8A) 1.395(7)
C(8A) C(9A) 1.534(8)
C(8A) N(22A) 1.333(8)
C(9A) C(10A) 1.541(9)
C(9A) O(24A) 1.430(7)
C(9A) C(26A) 1.540(6)
C(10A) C(11A) 1.385(8)
C(10A) N(23A) 1.333(8)
C(11A) C(12A) 1.410(11)
C(12A) C(13A) 1.352(10)
C(13A) C(14A) 1.380(8)
C(14A) C(15A) 1.500(9)
C(14A) N(23A) 1.340(9)
C(15A) O(15A) 1.228(9)
C(15A) N(16A) 1.349(7)
N(16A) C(17A) 1.478(9)
C(17A) C(18A) 1.538(9)
C(18A) C(19A) 1.536(8)
C(19A) C(20A) 1.507(10)
C(20A) C(21A) 1.493(10)
O(24A) C(25A) 1.423(10)
C(26A) C(27A) 1.519(8)
C(1B) N(2B) 1.463(9)
C(1B) C(17B) 1.524(8)
C(1B) C(21B) 1.539(8)
N(2B) C(3B) 1.344(8)
C(3B) O(3B) 1.236(8)
C(3B) C(4B) 1.498(9)
C(4B) C(5B) 1.387(8)
C(4B) N(22B) 1.325(6)
C(5B) C(6B) 1.393(9)
C(6B) C(7B) 1.372(8)
C(7B) C(8B) 1.379(8)
C(8B) C(9B) 1.532(6)
C(8B) N(22B) 1.343(7)
C(9B) C(10B) 1.514(9)
C(9B) O(24B) 1.435(7)
C(9B) C(26B) 1.544(10)
C(10B) C(11B) 1.396(8)
C(10B) N(23B) 1.337(7)
C(11B) C(12B) 1.378(11)
C(12B) C(13B) 1.381(10)
C(13B) C(14B) 1.352(9)
C(14B) C(15B) 1.499(8)
C(14B) N(23B) 1.352(8)
C(15B) O(15B) 1.208(9)
C(15B) N(16B) 1.317(8)
N(16B) C(17B) 1.460(8)
C(17B) C(18B) 1.511(11)
C(18B) C(19B) 1.526(9)
C(19B) C(20B) 1.530(9)
C(20B) C(21B) 1.507(11)
O(24B) C(25B) 1.451(6)
C(26B) C(27B) 1.528(10)
C(1C) N(2C) 1.513(10)
C(1C) C(17C) 1.468(11)
C(1C) C(21C) 1.544(10)
N(2C) C(3C) 1.364(11)
C(3C) O(3C) 1.232(7)
C(3C) C(4C) 1.507(10)
C(4C) C(5C) 1.387(13)
C(4C) N(22C) 1.330(8)
C(5C) C(6C) 1.391(13)
C(6C) C(7C) 1.395(11)
C(7C) C(8C) 1.409(13)
C(8C) C(9C) 1.528(9)
C(8C) N(22C) 1.328(9)
C(9C) C(10C) 1.543(9)
C(9C) O(24C) 1.420(9)
C(9C) C(26C) 1.526(10)
C(10C) C(11C) 1.382(10)
C(10C) N(23C) 1.328(8)
C(11C) C(12C) 1.378(11)
C(12C) C(13C) 1.372(11)
C(13C) C(14C) 1.394(9)
C(14C) C(15C) 1.492(9)
C(14C) N(23C) 1.331(8)
C(15C) O(15C) 1.235(6)
C(15C) N(16C) 1.332(9)
N(16C) C(17C) 1.456(8)
C(17C) C(18C) 1.556(11)
C(18C) C(19C) 1.486(12)
C(19C) C(20C) 1.527(14)
C(20C) C(21C) 1.549(13)
O(24C) C(25C) 1.442(10)
C(26C) C(27C) 1.534(9)
